data_7028176
loop_
_publ_author_name
'Lalioti, Nikolia'
'Raptopoulou, Catherine P.'
'Terzis, Aris'
'Panagiotopoulos, Athanassios'
'Perlepes, Spyros P.'
'Manessi-Zoupa, Evy'

_publ_section_title
;
 New metal-binding modes for 5-aminoorotic acid: preparation,
 characterization and crystal structures of zinc(II) complexes
;
_journal_issue 8
_journal_name_full 'Journal of the Chemical Society, Dalton Transactions'
_journal_page_first 1327
_journal_paper_doi 10.1039/a800014j
_journal_year 1998
_chemical_formula_analytical '[{Zn(5-amino-orotate)(H2O)2}n]'
_chemical_formula_structural '[{Zn(C5 H3 N3 O4)(H2O)2}n]'
_chemical_formula_sum 'C5 H7 N3 O6 Zn'
_chemical_formula_weight 270.51
_chemical_name_systematic
; 
 ? 
;
_space_group_IT_number 2
_symmetry_cell_setting triclinic
_symmetry_space_group_name_Hall '-P 1'
_symmetry_space_group_name_H-M 'P -1'
_atom_sites_solution_hydrogens 'found in the difference Fourier map'
_atom_sites_solution_primary direct
_atom_sites_solution_secondary difmap
_audit_creation_method SHELXL
_cell_angle_alpha 93.44(1)
_cell_angle_beta 101.38(1)
_cell_angle_gamma 94.58(1)
_cell_formula_units_Z 2
_cell_length_a 5.530(1)
_cell_length_b 7.124(1)
_cell_length_c 10.425(1)
_cell_measurement_reflns_used 25
_cell_measurement_temperature 298
_cell_measurement_theta_max 11.5
_cell_measurement_theta_min 5.5
_cell_volume 400.13(10)
_computing_cell_refinement 'Program LEAST (UCLA Crystallographic package)'
_computing_data_collection 'Program COLLECT (UCLA Crystallographic package)'
_computing_data_reduction 'Program REDUCE (UCLA Crystallographic package)'
_computing_molecular_graphics ORTEP
_computing_structure_refinement 'SHELXL-93 (Sheldrick, 1993)'
_computing_structure_solution 'SHELXS-86 (Sheldrick, 1990)'
_diffrn_ambient_temperature 298
_diffrn_measurement_device 'Crystal Logic Dual Goniometer diffractometer'
_diffrn_measurement_method 'theta-2theta scan'
_diffrn_radiation_monochromator graphite
_diffrn_radiation_source 'fine-focus sealed tube'
_diffrn_radiation_type MoK\a
_diffrn_radiation_wavelength 0.71070
_diffrn_reflns_av_R_equivalents 0.0088
_diffrn_reflns_av_sigmaI/netI 0.0420
_diffrn_reflns_limit_h_max 6
_diffrn_reflns_limit_h_min 0
_diffrn_reflns_limit_k_max 8
_diffrn_reflns_limit_k_min -8
_diffrn_reflns_limit_l_max 12
_diffrn_reflns_limit_l_min -12
_diffrn_reflns_number 1576
_diffrn_reflns_theta_max 24.99
_diffrn_reflns_theta_min 2.00
_diffrn_standards_decay_% -0.3
_diffrn_standards_interval_count 97
_diffrn_standards_number 3
_exptl_absorpt_coefficient_mu 3.09
_exptl_absorpt_correction_T_max 1.00
_exptl_absorpt_correction_T_min 0.86
_exptl_absorpt_correction_type 'psi-scan empirical'
_exptl_crystal_colour 'pale yellow'
_exptl_crystal_density_diffrn 2.245
_exptl_crystal_density_meas 2.22
_exptl_crystal_density_method 'floating method'
_exptl_crystal_description parallelipiped
_exptl_crystal_F_000 272
_exptl_crystal_size_max 0.50
_exptl_crystal_size_mid 0.25
_exptl_crystal_size_min 0.15
_refine_diff_density_max 0.504
_refine_diff_density_min -0.472
_refine_diff_density_rms 0.080
_refine_ls_extinction_method none
_refine_ls_goodness_of_fit_all 1.089
_refine_ls_goodness_of_fit_obs 1.099
_refine_ls_hydrogen_treatment 'isotropic refinement'
_refine_ls_matrix_type full
_refine_ls_number_parameters 164
_refine_ls_number_reflns 1414
_refine_ls_number_restraints 0
_refine_ls_restrained_S_all 1.135
_refine_ls_restrained_S_obs 1.099
_refine_ls_R_factor_all 0.0278
_refine_ls_R_factor_obs 0.0251
_refine_ls_shift/esd_max 0.000
_refine_ls_shift/esd_mean 0.000
_refine_ls_structure_factor_coef Fsqd
_refine_ls_weighting_details 'w=1/[\s^2^(Fo^2^)+(0.0182P)^2^+0.5443P] where P=(Fo^2^+2Fc^2^)/3'
_refine_ls_weighting_scheme calc
_refine_ls_wR_factor_all 0.0747
_refine_ls_wR_factor_obs 0.0698
_reflns_number_observed 1331
_reflns_number_total 1416
_reflns_observed_criterion >2sigma(I)
_cod_data_source_file j800014sup1.cif
_cod_data_source_block 1
_cod_depositor_comments
;
The following automatic conversions were performed:

'_refine_ls_weighting_scheme' value 'calc
w=1/[\s^2^(Fo^2^)+(0.0182P)^2^+0.5443P] where P=(Fo^2^+2Fc^2^)/3' was
changed to 'calc'. New tag '_refine_ls_weighting_details' was
created. The value of the new tag was set to
'w=1/[\s^2^(Fo^2^)+(0.0182P)^2^+0.5443P] where P=(Fo^2^+2Fc^2^)/3'.

Automatic conversion script
Id: cif_fix_values 3143 2015-03-26 13:38:13Z robertas 
;
_cod_original_cell_volume 400.13(7)
_cod_original_sg_symbol_H-M P-1
_cod_database_code 7028176

loop_
_symmetry_equiv_pos_as_xyz
'x, y, z'
'-x, -y, -z'

loop_
_atom_site_aniso_label
_atom_site_aniso_U_11
_atom_site_aniso_U_22
_atom_site_aniso_U_33
_atom_site_aniso_U_23
_atom_site_aniso_U_13
_atom_site_aniso_U_12
Zn 0.0254(2) 0.0112(2) 0.0254(2) 0.00310(13) 0.01240(14) 0.00338(13)
O1 0.0246(10) 0.0121(9) 0.0287(11) 0.0044(8) 0.0148(9) 0.0018(8)
O2 0.054(2) 0.0131(10) 0.0500(14) 0.0030(10) 0.0420(13) 0.0055(10)
O3 0.0313(12) 0.0190(11) 0.0449(13) 0.0014(9) 0.0261(11) 0.0048(9)
O4 0.0341(12) 0.0106(10) 0.0360(12) 0.0049(8) 0.0238(10) 0.0021(8)
OW1 0.0214(12) 0.0228(12) 0.0322(12) -0.0014(9) 0.0103(10) 0.0019(9)
OW2 0.025(2) 0.040(2) 0.031(2) -0.0089(11) 0.0043(13) 0.0039(13)
N1 0.0229(12) 0.0099(11) 0.0214(12) 0.0027(9) 0.0123(10) 0.0027(9)
N2 0.0236(15) 0.0130(12) 0.0230(14) 0.0010(9) 0.0111(11) 0.0027(10)
N3 0.0280(14) 0.0141(12) 0.0244(13) 0.0063(10) 0.0200(12) 0.0037(10)
C2 0.0256(15) 0.0122(13) 0.0259(15) 0.0031(11) 0.0136(12) 0.0029(11)
C4 0.0201(14) 0.0149(14) 0.0206(13) 0.0041(11) 0.0075(11) 0.0041(11)
C5 0.0205(14) 0.0121(13) 0.0175(13) 0.0034(10) 0.0089(11) 0.0057(10)
C6 0.0163(13) 0.0144(13) 0.0153(12) 0.0045(10) 0.0061(10) 0.0036(10)
C7 0.0162(13) 0.0160(14) 0.0188(13) 0.0007(10) 0.0085(11) 0.0003(11)

loop_
_atom_site_label
_atom_site_type_symbol
_atom_site_fract_x
_atom_site_fract_y
_atom_site_fract_z
_atom_site_U_iso_or_equiv
_atom_site_thermal_displace_type
_atom_site_occupancy
_atom_site_calc_flag
Zn Zn 0.42977(6) 0.40351(4) 0.23290(3) 0.01951(14) Uani 1 d
O1 O 0.6650(4) 0.2625(3) 0.1333(2) 0.0204(4) Uani 1 d
O2 O 0.1310(5) 0.1913(3) 0.4377(2) 0.0344(6) Uani 1 d
O3 O 0.7984(4) -0.0187(3) 0.1010(2) 0.0291(5) Uani 1 d
O4 O 0.1990(4) -0.4217(3) 0.3180(2) 0.0245(5) Uani 1 d
OW1 O 0.1279(5) 0.3341(3) 0.0585(2) 0.0249(5) Uani 1 d
OW2 O 0.7297(7) 0.4800(5) 0.3945(3) 0.0327(7) Uani 1 d
N1 N 0.3783(4) 0.1336(3) 0.2922(2) 0.0169(5) Uani 1 d
N2 N 0.5156(6) -0.3365(3) 0.1555(3) 0.0190(5) Uani 1 d
N3 N 0.1780(5) -0.1130(3) 0.3806(3) 0.0198(5) Uani 1 d
C2 C 0.2263(6) 0.0785(4) 0.3718(3) 0.0199(6) Uani 1 d
C4 C 0.2616(5) -0.2503(4) 0.3096(3) 0.0178(6) Uani 1 d
C5 C 0.4273(5) -0.1868(4) 0.2280(3) 0.0157(5) Uani 1 d
C6 C 0.4811(5) 0.0030(4) 0.2252(3) 0.0147(5) Uani 1 d
C7 C 0.6639(5) 0.0865(4) 0.1458(3) 0.0164(6) Uani 1 d
HAW1 H 0.1232(83) 0.2246(68) 0.0218(44) 0.046(12) Uiso 1 d
HBW1 H 0.0139(92) 0.3315(63) 0.0793(44) 0.041(14) Uiso 1 d
HAW2 H 0.7397(91) 0.5592(74) 0.4568(52) 0.055(14) Uiso 1 d
HBW2 H 0.8110(79) 0.4650(66) 0.3862(46) 0.016(15) Uiso 1 d
HAN2 H 0.4303(75) -0.3427(54) 0.0747(42) 0.035(10) Uiso 1 d
HBN2 H 0.6485(80) -0.3124(53) 0.1602(36) 0.027(11) Uiso 1 d
HN3 H 0.1069(66) -0.1396(50) 0.4239(35) 0.017(9) Uiso 1 d

loop_
_atom_type_symbol
_atom_type_description
_atom_type_scat_dispersion_real
_atom_type_scat_dispersion_imag
_atom_type_scat_source
C C 0.0033 0.0016 'International Tables Vol C Tables 4.2.6.8 and 6.1.1.4'
H H 0.0000 0.0000 'International Tables Vol C Tables 4.2.6.8 and 6.1.1.4'
N N 0.0061 0.0033 'International Tables Vol C Tables 4.2.6.8 and 6.1.1.4'
O O 0.0106 0.0060 'International Tables Vol C Tables 4.2.6.8 and 6.1.1.4'
Zn Zn 0.2839 1.4301 'International Tables Vol C Tables 4.2.6.8 and 6.1.1.4'

loop_
_geom_angle_atom_site_label_1
_geom_angle_atom_site_label_2
_geom_angle_atom_site_label_3
_geom_angle
_geom_angle_site_symmetry_1
_geom_angle_site_symmetry_3
N1 Zn O1 79.42(8) . .
N1 Zn N2 171.85(9) . 1_565
O1 Zn N2 92.44(9) . 1_565
N1 Zn OW2 91.87(11) . .
O1 Zn OW2 90.25(12) . .
N2 Zn OW2 88.53(12) 1_565 .
N1 Zn O4 108.35(8) . 1_565
O1 Zn O4 172.10(7) . 1_565
N2 Zn O4 79.78(9) 1_565 1_565
OW2 Zn O4 90.92(12) . 1_565
N1 Zn OW1 90.71(9) . .
O1 Zn OW1 88.60(9) . .
N2 Zn OW1 88.68(10) 1_565 .
OW2 Zn OW1 176.94(11) . .
O4 Zn OW1 89.83(9) 1_565 .
C7 O1 Zn 115.4(2) . .
C4 O4 Zn 110.8(2) . 1_545
C2 N1 C6 120.1(2) . .
C2 N1 Zn 125.8(2) . .
C6 N1 Zn 113.2(2) . .
C5 N2 Zn 108.8(2) . 1_545
C4 N3 C2 124.8(3) . .
O2 C2 N1 123.1(2) . .
O2 C2 N3 119.2(3) . .
N1 C2 N3 117.7(2) . .
O4 C4 N3 121.1(3) . .
O4 C4 C5 123.0(3) . .
N3 C4 C5 115.9(2) . .
C6 C5 C4 118.2(2) . .
C6 C5 N2 127.4(3) . .
C4 C5 N2 114.4(2) . .
N1 C6 C5 123.0(3) . .
N1 C6 C7 114.4(2) . .
C5 C6 C7 122.6(2) . .
O3 C7 O1 125.1(3) . .
O3 C7 C6 118.9(2) . .
O1 C7 C6 116.0(2) . .

loop_
_geom_bond_atom_site_label_1
_geom_bond_atom_site_label_2
_geom_bond_distance
_geom_bond_site_symmetry_2
Zn N1 2.070(2) .
Zn O1 2.096(2) .
Zn N2 2.121(2) 1_565
Zn OW2 2.128(3) .
Zn O4 2.129(2) 1_565
Zn OW1 2.213(2) .
O1 C7 1.268(3) .
O2 C2 1.240(4) .
O3 C7 1.232(3) .
O4 C4 1.256(3) .
O4 Zn 2.129(2) 1_545
N1 C2 1.346(4) .
N1 C6 1.357(4) .
N2 C5 1.442(4) .
N2 Zn 2.121(2) 1_545
N3 C4 1.356(4) .
N3 C2 1.381(4) .
C4 C5 1.433(4) .
C5 C6 1.365(4) .
C6 C7 1.534(4) .
